data_2007373
loop_
_publ_author_name
'Barnes, John C.'
'Weakley, Timothy J.R.'

_publ_section_title
;
 Hydrogen Bonding in Two Forms of Bis(diethylenetriammonium) Trioxalate
 Tetrahydrate
;
_journal_issue 6
_journal_name_full 'Acta Crystallographica Section C'
_journal_page_first IUC9800025
_journal_paper_doi 10.1107/S0108270198099612
_journal_volume 54
_journal_year 1998
_chemical_formula_moiety '2(C4 H16 N3 3+), 3(C2 O4 2-), 4(H2 O)'
_chemical_formula_sum 'C14 H40 N6 O16'
_chemical_formula_weight 548.52
_chemical_name_systematic
;
 Diethylenetriammonium oxalate hydrate (2:3:4)
;
_space_group_IT_number 14
_symmetry_cell_setting monoclinic
_symmetry_space_group_name_Hall '-P 2ybc'
_symmetry_space_group_name_H-M 'P 1 21/c 1'
_audit_creation_method SHELXL-97
_cell_angle_alpha 90.00
_cell_angle_beta 120.166(7)
_cell_angle_gamma 90.00
_cell_formula_units_Z 2
_cell_length_a 19.3069(16)
_cell_length_b 6.6698(9)
_cell_length_c 12.0449(9)
_cell_measurement_reflns_used 25
_cell_measurement_temperature 293(2)
_cell_measurement_theta_max 15
_cell_measurement_theta_min 14
_cell_volume 1341.0(3)
_computing_cell_refinement 'CAD-4 Software (Enraf-Nonius, 1989)'
_computing_data_collection 'CAD-4 Software (Enraf-Nonius, 1989)'
_computing_data_reduction 'XCAD4 (Harms & Woclado, 1996)'
_computing_structure_refinement 'SHELXL-97 (Sheldrick, 1997)'
_computing_structure_solution 'SHELXS-97 (Sheldrick, 1997)'
_diffrn_ambient_temperature 293(2)
_diffrn_measured_fraction_theta_full 0.990
_diffrn_measured_fraction_theta_max 0.990
_diffrn_measurement_device_type 'Enraf-Nonius CAD-4'
_diffrn_measurement_method \w--2\q
_diffrn_radiation_monochromator graphite
_diffrn_radiation_source 'fine-focus sealed tube'
_diffrn_radiation_type MoK\a
_diffrn_radiation_wavelength 0.71073
_diffrn_reflns_av_R_equivalents 0.0277
_diffrn_reflns_av_sigmaI/netI 0.0854
_diffrn_reflns_limit_h_max 19
_diffrn_reflns_limit_h_min -22
_diffrn_reflns_limit_k_max 7
_diffrn_reflns_limit_k_min 0
_diffrn_reflns_limit_l_max 14
_diffrn_reflns_limit_l_min 0
_diffrn_reflns_number 2483
_diffrn_reflns_theta_full 25.05
_diffrn_reflns_theta_max 25.05
_diffrn_reflns_theta_min 2.44
_diffrn_standards_decay_% 13
_diffrn_standards_interval_time 60
_diffrn_standards_number 3
_exptl_absorpt_coefficient_mu 0.123
_exptl_absorpt_correction_type none
_exptl_crystal_colour colourless
_exptl_crystal_density_diffrn 1.358
_exptl_crystal_density_method 'not measured'
_exptl_crystal_description lath
_exptl_crystal_F_000 588
_exptl_crystal_size_max 0.36
_exptl_crystal_size_mid 0.14
_exptl_crystal_size_min 0.04
_refine_diff_density_max 0.351
_refine_diff_density_min -0.311
_refine_ls_extinction_method none
_refine_ls_goodness_of_fit_ref 0.967
_refine_ls_hydrogen_treatment refxyz
_refine_ls_matrix_type full
_refine_ls_number_parameters 217
_refine_ls_number_reflns 2356
_refine_ls_number_restraints 0
_refine_ls_restrained_S_all 0.967
_refine_ls_R_factor_all 0.1548
_refine_ls_R_factor_gt 0.0627
_refine_ls_shift/su_max 0.040
_refine_ls_shift/su_mean 0.005
_refine_ls_structure_factor_coef Fsqd
_refine_ls_weighting_details 'calc w=1/[\s^2^(Fo^2^)+(0.1298P)^2^+0.0000P] where P=(Fo^2^+2Fc^2^)/3'
_refine_ls_weighting_scheme calc
_refine_ls_wR_factor_ref 0.2179
_reflns_number_gt 1206
_reflns_number_total 2356
_reflns_threshold_expression I>2sigma(I)
_cod_data_source_file qb0014.cif
_cod_data_source_block jcb14aII
_cod_depositor_comments
;

2019-10-08
Z value and formula fixed to values more according to usual
chemical conventions.                 miguel
;
_cod_original_formula_sum 'C7 H20 N3 O8'
_cod_original_formula_weight 274.26
_cod_original_formula_moiety 'C4 H16 N3 3+, 1.5C2 O4 2-, 2H2 O'
_cod_original_formula_units_Z 4
_cod_original_cell_volume 1341.0(2)
_cod_original_sg_symbol_H-M 'P 21/c'
_cod_database_code 2007373
_cod_database_fobs_code 2007373

loop_
_symmetry_equiv_pos_as_xyz
'x, y, z'
'x, -y+1/2, z+1/2'
'-x, -y, -z'
'-x, y-1/2, -z-1/2'

loop_
_atom_site_label
_atom_site_fract_x
_atom_site_fract_y
_atom_site_fract_z
_atom_site_U_iso_or_equiv
_atom_site_adp_type
_atom_site_calc_flag
_atom_site_refinement_flags
_atom_site_occupancy
_atom_site_disorder_assembly
_atom_site_disorder_group
_atom_site_type_symbol
N1 .4279(2) .2973(6) .6808(3) .0324(9) Uani d . 1 . . N
H1A .481(3) .283(7) .733(4) .049 Uiso d . 1 . . H
H1B .401(3) .172(7) .610(4) .049 Uiso d . 1 . . H
H1C .415(3) .416(8) .629(4) .049 Uiso d . 1 . . H
C2 .3903(3) .2963(9) .7612(4) .0438(12) Uani d . 1 . . C
H2A .415(3) .381(9) .825(5) .066 Uiso d . 1 . . H
H2B .401(3) .170(8) .802(5) .066 Uiso d . 1 . . H
C3 .3016(2) .3302(8) .6806(4) .0373(11) Uani d . 1 . . C
H3A .285(3) .461(8) .628(5) .056 Uiso d . 1 . . H
H3B .272(3) .235(8) .616(5) .056 Uiso d . 1 . . H
N4 .2657(2) .3373(5) .7646(3) .0307(9) Uani d . 1 . . N
H4A .287(3) .429(8) .818(5) .046 Uiso d . 1 . . H
H4B .283(2) .205(7) .835(4) .046 Uiso d . 1 . . H
C5 .1775(3) .3651(8) .6911(4) .0368(11) Uani d . 1 . . C
H5A .159(3) .252(8) .643(5) .055 Uiso d . 1 . . H
H5B .168(3) .479(8) .637(5) .055 Uiso d . 1 . . H
C6 .1460(3) .3957(8) .7821(4) .0418(11) Uani d . 1 . . C
H6A .174(3) .493(8) .843(5) .063 Uiso d . 1 . . H
H6B .159(3) .276(9) .838(5) .063 Uiso d . 1 . . H
N7 .0595(2) .4298(6) .7097(4) .0365(9) Uani d . 1 . . N
H7A .046(3) .536(8) .652(5) .055 Uiso d . 1 . . H
H7B .039(3) .425(8) .764(5) .055 Uiso d . 1 . . H
H7C .034(3) .318(8) .659(5) .055 Uiso d . 1 . . H
O11 .6280(2) .4819(4) .9920(3) .0543(10) Uani d . 1 . . O
O12 .58148(17) .2144(5) .8667(3) .0467(9) Uani d . 1 . . O
C13 .6245(2) .2975(6) .9723(4) .0333(10) Uani d . 1 . . C
C14 .6771(2) .1642(7) 1.0883(4) .0350(10) Uani d . 1 . . C
O15 .7182(3) .2475(6) 1.1912(3) .0887(16) Uani d . 1 . . O
O16 .6776(2) -.0173(5) 1.0692(3) .0618(11) Uani d . 1 . . O
O17 -.02220(19) -.0150(5) .3407(3) .0431(8) Uani d . 1 . . O
O18 -.0097(2) .2513(5) .4599(3) .0600(10) Uani d . 1 . . O
C19 -.0098(2) .0693(7) .4427(4) .0324(10) Uani d . 1 . . C
O21 .8136(3) .0749(7) 1.4281(4) .0872(15) Uani d . 1 . . O
H21A .837(5) .191(13) 1.489(8) .131 Uiso d . 1 . . H
H21B .784(5) .138(12) 1.347(9) .131 Uiso d . 1 . . H
O22 .8518(3) .3927(8) 1.6066(5) .1073(17) Uani d . 1 . . O

loop_
_atom_site_aniso_label
_atom_site_aniso_U_11
_atom_site_aniso_U_22
_atom_site_aniso_U_33
_atom_site_aniso_U_12
_atom_site_aniso_U_13
_atom_site_aniso_U_23
N1 .0340(19) .026(2) .0307(18) .0041(16) .0110(16) .0031(15)
C2 .041(3) .055(3) .027(2) .004(2) .011(2) .002(2)
C3 .038(3) .039(3) .029(2) .000(2) .0133(19) .001(2)
N4 .036(2) .024(2) .0253(17) -.0030(15) .0104(15) -.0034(14)
C5 .041(2) .036(3) .029(2) .002(2) .0139(19) -.0041(19)
C6 .053(3) .040(3) .034(2) .007(2) .023(2) -.002(2)
N7 .051(2) .032(2) .036(2) .0033(18) .0284(19) .0005(17)
O11 .080(2) .0208(18) .0429(19) .0026(16) .0165(17) .0004(14)
O12 .0453(17) .0341(18) .0369(17) .0071(14) .0030(14) -.0049(14)
C13 .038(2) .028(3) .030(2) -.0023(18) .0145(19) -.0020(18)
C14 .041(2) .026(3) .032(2) -.0030(19) .0143(19) -.0011(18)
O15 .125(4) .035(2) .0327(19) .004(2) -.015(2) .0012(17)
O16 .106(3) .023(2) .0361(18) .0082(17) .0203(19) .0046(14)
O17 .063(2) .0390(19) .0339(16) -.0030(15) .0289(15) -.0031(14)
O18 .098(3) .032(2) .0418(19) .0010(19) .0295(19) .0033(16)
C19 .033(2) .036(3) .025(2) -.0014(19) .0126(17) .0027(19)
O21 .114(4) .057(3) .060(3) .001(2) .021(3) .015(2)
O22 .102(4) .103(4) .096(3) -.016(3) .034(3) -.036(3)

loop_
_atom_type_symbol
_atom_type_description
_atom_type_scat_dispersion_real
_atom_type_scat_dispersion_imag
_atom_type_scat_source
C C 0.0033 0.0016 'International Tables Vol C Tables 4.2.6.8 and 6.1.1.4'
H H 0.0000 0.0000 'International Tables Vol C Tables 4.2.6.8 and 6.1.1.4'
N N 0.0061 0.0033 'International Tables Vol C Tables 4.2.6.8 and 6.1.1.4'
O O 0.0106 0.0060 'International Tables Vol C Tables 4.2.6.8 and 6.1.1.4'

loop_
_geom_angle_atom_site_label_1
_geom_angle_atom_site_label_2
_geom_angle_atom_site_label_3
_geom_angle_site_symmetry_3
_geom_angle
N1 C2 C3 . 110.6(3)
N4 C3 C2 . 109.5(3)
C5 N4 C3 . 112.7(3)
N4 C5 C6 . 110.1(3)
N7 C6 C5 . 110.1(4)
O12 C13 O11 . 125.2(4)
O12 C13 C14 . 117.9(4)
O11 C13 C14 . 116.8(4)
O15 C14 O16 . 125.1(4)
O15 C14 C13 . 117.2(4)
O16 C14 C13 . 117.6(4)
O18 C19 O17 . 126.0(4)
O18 C19 C19 3_556 117.5(5)
O17 C19 C19 3_556 116.5(5)

loop_
_geom_bond_atom_site_label_1
_geom_bond_atom_site_label_2
_geom_bond_site_symmetry_2
_geom_bond_distance
_geom_bond_publ_flag
N1 C2 . 1.474(6) ?
C2 C3 . 1.502(6) ?
C3 N4 . 1.487(5) ?
N4 C5 . 1.485(6) ?
C5 C6 . 1.511(6) ?
C6 N7 . 1.463(6) ?
O11 C13 . 1.248(5) ?
O12 C13 . 1.246(5) ?
C13 C14 . 1.532(6) ?
C14 O15 . 1.219(5) ?
C14 O16 . 1.233(5) ?
O17 C19 . 1.259(5) ?
O18 C19 . 1.231(5) ?
C19 C19 3_556 1.543(8) ?

loop_
_geom_hbond_atom_site_label_D
_geom_hbond_atom_site_label_H
_geom_hbond_atom_site_label_A
_geom_hbond_site_symmetry_A
_geom_hbond_distance_DH
_geom_hbond_distance_HA
_geom_hbond_distance_DA
_geom_hbond_angle_DHA
N1 H1A O12 . 0.89(5) 1.85(5) 2.727(5) 165(4)
N1 H1B O11 4_657 1.12(5) 1.65(5) 2.769(5) 174(4)
N1 H1C O12 4_667 0.96(5) 1.99(5) 2.827(5) 145(4)
N1 H1C O16 4_667 0.96(5) 2.20(5) 2.930(5) 132(4)
N4 H4A O11 3_667 0.83(5) 2.12(5) 2.866(4) 149(5)
N4 H4A O15 3_667 0.83(5) 2.16(5) 2.807(5) 135(4)
N4 H4B O16 3_657 1.15(5) 1.61(5) 2.749(5) 169(4)
N7 H7A O18 3_566 0.93(5) 1.84(6) 2.765(5) 174(5)
N7 H7B O17 2 0.91(5) 1.93(6) 2.793(5) 156(5)
N7 H7C O17 3_556 0.93(5) 2.03(6) 2.847(5) 145(4)
N7 H7C O18 . 0.93(5) 2.15(5) 2.867(5) 133(4)
O21 H21A O22 . 1.00(9) 1.87(9) 2.840(7) 162(7)
O21 H21B O15 . 0.95(9) 1.81(9) 2.753(5) 173(7)

loop_
_geom_torsion_atom_site_label_1
_geom_torsion_atom_site_label_2
_geom_torsion_atom_site_label_3
_geom_torsion_atom_site_label_4
_geom_torsion
N1 C2 C3 N4 -177.6(4)
C2 C3 N4 C5 -178.5(4)
C3 N4 C5 C6 -173.3(4)
N4 C5 C6 N7 178.1(4)
O12 C13 C14 O15 -179.3(5)
